data_1544833
loop_
_publ_author_name
'Roszak, Kinga'
'Katrusiak, Andrzej'
'Dega-Szafran, Zofia'
'Komasa, Anna'
'Kowalczyk, Iwona'
'Szafran, Miros\/law'

_publ_contact_author_address
;
Faculty of Chemistry,
Adam Mickiewicz University,
Umultowska 89b, 61-614 Pozna\'n
Poland
;
_publ_contact_author_email katran@amu.edu.pl
_publ_contact_author_fax +48(61)8291555
_publ_contact_author_name
;
Andrzej Katrusiak
;
_publ_contact_author_phone +48(61)8291590
_publ_section_title
;
 Conformational flexibility and pseudosymmetric aggregation in a betainium
 salt hydrate
;
_journal_name_full 'Structural Chemistry'
_journal_paper_doi 10.1007/s11224-016-0889-4
_journal_year 2016
_chemical_formula_moiety 'C10 H14 N O2, I, H2 O'
_chemical_formula_sum 'C10 H16 I N O3'
_chemical_formula_weight 325.14
_chemical_name_common
;
3-(trimethylammonium)-benzoic acid iodide hydrate
;
_chemical_name_systematic
;
3-(trimethylammonium)-benzoic acid iodide hydrate
;
_space_group_IT_number 7
_symmetry_cell_setting monoclinic
_symmetry_space_group_name_Hall 'P -2yc'
_symmetry_space_group_name_H-M 'P 1 c 1'
_atom_sites_solution_hydrogens geom
_atom_sites_solution_primary direct
_atom_sites_solution_secondary difmap
_audit_creation_method SHELXL
_cell_angle_alpha 90.00
_cell_angle_beta 118.570(9)
_cell_angle_gamma 90.00
_cell_formula_units_Z 8
_cell_length_a 19.5300(14)
_cell_length_b 7.7094(3)
_cell_length_c 19.6290(13)
_cell_measurement_reflns_used 11214
_cell_measurement_temperature 240(2)
_cell_measurement_theta_max 29.32
_cell_measurement_theta_min 2.89
_cell_volume 2595.6(4)
_computing_cell_refinement 'Bruker FRAMBO'
_computing_data_collection 'Bruker FRAMBO'
_computing_data_reduction 'Bruker SHELXTL'
_computing_molecular_graphics
;X-Seed (Barbour, 2001) 
and POV-Ray (Persistence of Vision, 2004)
Mercury (2008)
;
_computing_publication_material 'SHELXL (Sheldrick, 2014)'
_computing_structure_refinement 'SHELXL (Sheldrick, 2014)'
_computing_structure_solution 'SHELXS (Sheldrick, 2014)'
_diffrn_ambient_temperature 240(2)
_diffrn_measured_fraction_theta_full 0.999
_diffrn_measured_fraction_theta_max 0.999
_diffrn_measurement_device_type 'multiwire proportional'
_diffrn_measurement_method 'phi and omega scans'
_diffrn_radiation_monochromator graphite
_diffrn_radiation_source 'fine-focus sealed tube'
_diffrn_radiation_type MoK\a
_diffrn_radiation_wavelength 0.71073
_diffrn_reflns_av_R_equivalents 0.0709
_diffrn_reflns_av_sigmaI/netI 0.0698
_diffrn_reflns_limit_h_max 26
_diffrn_reflns_limit_h_min -25
_diffrn_reflns_limit_k_max 10
_diffrn_reflns_limit_k_min -10
_diffrn_reflns_limit_l_max 26
_diffrn_reflns_limit_l_min -24
_diffrn_reflns_number 23133
_diffrn_reflns_theta_full 26.00
_diffrn_reflns_theta_max 29.32
_diffrn_reflns_theta_min 2.89
_exptl_absorpt_coefficient_mu 2.457
_exptl_absorpt_correction_T_max 0.822
_exptl_absorpt_correction_T_min 0.745
_exptl_absorpt_correction_type multi-scan
_exptl_absorpt_process_details
; 
Correction for absorption was made using XEMP (SHELXTL, 
Sheldrick (2014).
;
_exptl_crystal_colour colourless
_exptl_crystal_density_diffrn 1.664
_exptl_crystal_density_method 'not measured'
_exptl_crystal_description plate
_exptl_crystal_F_000 1280
_exptl_crystal_size_max 0.25
_exptl_crystal_size_mid 0.10
_exptl_crystal_size_min 0.08
_refine_diff_density_max 0.993
_refine_diff_density_min -0.966
_refine_diff_density_rms 0.206
_refine_ls_abs_structure_details 'Flack H D (1983), Acta Cryst. A39, 876-881'
_refine_ls_abs_structure_Flack 0.3(3)
_refine_ls_extinction_expression Fc^*^=kFc[1+0.001xFc^2^\l^3^/sin(2\q)]^-1/4^
_refine_ls_extinction_method SHELXL
_refine_ls_goodness_of_fit_ref 1.082
_refine_ls_hydrogen_treatment constr
_refine_ls_matrix_type full
_refine_ls_number_parameters 554
_refine_ls_number_reflns 11214
_refine_ls_number_restraints 36
_refine_ls_restrained_S_all 1.106
_refine_ls_R_factor_all 0.0847
_refine_ls_R_factor_gt 0.0570
_refine_ls_shift/su_max 0.000
_refine_ls_shift/su_mean 0.000
_refine_ls_structure_factor_coef Fsqd
_refine_ls_weighting_details 'calc w=1/[\s^2^(Fo^2^)+(0.0218P)^2^+0.2533P] where P=(Fo^2^+2Fc^2^)/3'
_refine_ls_weighting_scheme calc
_refine_ls_wR_factor_gt 0.0746
_refine_ls_wR_factor_ref 0.1104
_reflns_number_gt 10999
_reflns_number_total 11214
_reflns_threshold_expression >2sigma(I)
_journal_article_reference 'Structural Chemistry'
_cod_data_source_file CIF.cif
_cod_data_source_block 240
_cod_original_cell_volume 2595.6(3)
_cod_original_sg_symbol_H-M Pc
_cod_database_code 1544833

loop_
_symmetry_equiv_pos_as_xyz
'x, y, z'
'x, -y, z+1/2'

loop_
_atom_site_label
_atom_site_type_symbol
_atom_site_fract_x
_atom_site_fract_y
_atom_site_fract_z
_atom_site_U_iso_or_equiv
_atom_site_adp_type
_atom_site_occupancy
_atom_site_symmetry_multiplicity
_atom_site_calc_flag
_atom_site_refinement_flags
_atom_site_disorder_assembly
_atom_site_disorder_group
I1 I 0.13290(3) 0.97450(6) 0.17990(3) 0.0498(6) Uani 1 1 d DU . .
I2 I -0.18770(3) 0.48500(6) 0.01090(3) 0.0529(7) Uani 1 1 d DU . .
I3 I 0.3015(3) 0.5259(6) -0.0012(3) 0.0504(6) Uani 1 1 d DU . .
I4 I 0.6228(3) 0.9842(6) 0.6685(3) 0.0522(7) Uani 1 1 d DU . .
O1 O -0.1173(6) 0.8500(4) -0.1285(5) 0.0310(8) Uani 1 1 d U . .
H1 H -0.1552 0.7969 -0.1320 0.046 Uiso 1 1 calc RD . .
O2 O -0.14900(2) 1.05000(5) -0.06500(2) 0.06200(2) Uani 1 1 d U . .
C7 C -0.11100(3) 0.99900(6) -0.09400(3) 0.03300(5) Uani 1 1 d U . .
C1 C -0.03100(3) 1.08800(7) -0.07200(3) 0.03500(6) Uani 1 1 d DU . .
C2 C -0.01100(3) 1.24800(7) -0.02700(3) 0.02800(3) Uani 1 1 d U . .
H2 H -0.0448 1.2903 -0.0088 0.034 Uiso 1 1 calc R . .
C3 C 0.05600(3) 1.33800(7) -0.00900(3) 0.02300(2) Uani 1 1 d U . .
C4 C 0.10200(3) 1.27600(7) -0.03400(3) 0.03900(6) Uani 1 1 d DU . .
H4 H 0.1495 1.3322 -0.0189 0.047 Uiso 1 1 calc R . .
C5 C 0.0850(3) 1.1350(7) -0.0820(3) 0.0430(6) Uani 1 1 d DU . .
H5 H 0.1184 1.1020 -0.1012 0.052 Uiso 1 1 calc RD . .
C6 C 0.0210(3) 1.0470(7) -0.1000(3) 0.0330(3) Uani 1 1 d DU . .
H6 H 0.0097 0.9512 -0.1323 0.040 Uiso 1 1 calc R . .
N1 N 0.0720(3) 1.4980(6) 0.0390(3) 0.0410(5) Uani 1 1 d U . .
C8 C 0.0280(2) 1.5120(5) 0.0810(2) 0.0530(1) Uani 1 1 d U . .
H8A H -0.0252 1.5423 0.0463 0.079 Uiso 1 1 calc R . .
H8B H 0.0508 1.6002 0.1205 0.079 Uiso 1 1 calc R . .
H8C H 0.0294 1.4029 0.1056 0.079 Uiso 1 1 calc R . .
C9 C 0.16020(6) 1.4640(4) 0.11120(4) 0.0350(7) Uani 1 1 d U . .
H9A H 0.1600 1.3603 0.1383 0.053 Uiso 1 1 calc R . .
H9B H 0.1757 1.5606 0.1461 0.053 Uiso 1 1 calc R . .
H9C H 0.1962 1.4504 0.0913 0.053 Uiso 1 1 calc R . .
C10 C 0.07900(8) 1.6450(4) -0.00250(5) 0.0360(8) Uani 1 1 d U . .
H10A H 0.1204 1.6249 -0.0149 0.054 Uiso 1 1 calc R . .
H10B H 0.0906 1.7468 0.0293 0.054 Uiso 1 1 calc R . .
H10C H 0.0310 1.6619 -0.0496 0.054 Uiso 1 1 calc R . .
O11 O 0.0740(2) 1.5450(5) 0.2640(2) 0.0530(2) Uani 1 1 d U . .
H11 H 0.1122 1.4817 0.2783 0.080 Uiso 1 1 calc RD . .
O12 O 0.03100(2) 1.3520(6) 0.3230(2) 0.0640(3) Uani 1 1 d U . .
C17 C 0.02700(3) 1.4790(6) 0.2880(3) 0.0330(2) Uani 1 1 d U . .
C11 C -0.0470(3) 1.5860(8) 0.2620(3) 0.0350(5) Uani 1 1 d DU . .
C12 C -0.0550(3) 1.7350(7) 0.2140(3) 0.0420(5) Uani 1 1 d U . .
H12 H -0.0210 1.7572 0.1948 0.050 Uiso 1 1 calc R . .
C13 C -0.1190(3) 1.8460(8) 0.2000(3) 0.0470(5) Uani 1 1 d U . .
C14 C -0.1770(3) 1.8050(8) 0.2230(3) 0.0430(6) Uani 1 1 d U . .
H14 H -0.2197 1.8763 0.2105 0.052 Uiso 1 1 calc R . .
C15 C -0.1660(4) 1.6510(1) 0.2650(3) 0.0500(2) Uani 1 1 d U . .
H15 H -0.2040 1.6175 0.2771 0.060 Uiso 1 1 calc R . .
C16 C -0.1040(3) 1.55000(8) 0.2870(3) 0.03900(7) Uani 1 1 d DU . .
H16 H -0.0974 1.4555 0.3194 0.047 Uiso 1 1 calc R . .
N2 N -0.1390(3) 1.9970(7) 0.1460(3) 0.0470(7) Uani 1 1 d DU . .
C18 C -0.07420(9) 2.05200(5) 0.13440(9) 0.04100(1) Uani 1 1 d DU . .
H18A H -0.0283 2.0638 0.1838 0.061 Uiso 1 1 calc R . .
H18B H -0.0863 2.1607 0.1076 0.061 Uiso 1 1 calc R . .
H18C H -0.0651 1.9660 0.1041 0.061 Uiso 1 1 calc R . .
C19 C -0.2210(3) 1.9810(7) 0.0770(3) 0.04100(1) Uani 1 1 d U . .
H19A H -0.2239 1.8809 0.0472 0.061 Uiso 1 1 calc R . .
H19B H -0.2329 2.0831 0.0455 0.061 Uiso 1 1 calc R . .
H19C H -0.2584 1.9702 0.0959 0.061 Uiso 1 1 calc R . .
C20 C -0.1400(3) 2.1580(8) 0.1850(3) 0.0410(2) Uani 1 1 d U . .
H20A H -0.1829 2.1575 0.1950 0.061 Uiso 1 1 calc R . .
H20B H -0.1445 2.2540 0.1515 0.061 Uiso 1 1 calc R . .
H20C H -0.0919 2.1677 0.2324 0.061 Uiso 1 1 calc R . .
O21 O 0.55440(9) 1.6190(4) 0.31800(8) 0.0580(1) Uani 1 1 d DU . .
H21 H 0.6005 1.6455 0.3368 0.087 Uiso 1 1 calc RD . .
O22 O 0.59500(8) 1.4340(4) 0.25960(9) 0.0490(1) Uani 1 1 d DU . .
C27 C 0.5400(2) 1.4820(6) 0.2700(3) 0.0400(7) Uani 1 1 d DU . .
C21 C 0.4700(3) 1.3930(7) 0.2530(3) 0.0270(3) Uani 1 1 d U . .
C22 C 0.4540(3) 1.2610(8) 0.2090(3) 0.0400(6) Uani 1 1 d U . .
H22 H 0.4883 1.2207 0.1928 0.048 Uiso 1 1 calc R . .
C23 C 0.3830(3) 1.1770(8) 0.1870(3) 0.0360(5) Uani 1 1 d U . .
C24 C 0.3300(3) 1.2220(8) 0.2180(3) 0.0440(8) Uani 1 1 d U . .
H24 H 0.2875 1.1547 0.2102 0.053 Uiso 1 1 calc R . .
C25 C 0.3520(3) 1.3820(7) 0.2620(3) 0.0450(7) Uani 1 1 d DU . .
H25 H 0.3202 1.4277 0.2804 0.054 Uiso 1 1 calc RD . .
C26 C 0.4220(3) 1.4700(7) 0.2780(3) 0.0370(1) Uani 1 1 d DU . .
H26 H 0.4355 1.5753 0.3046 0.044 Uiso 1 1 calc R . .
N3 N 0.3570(3) 1.0170(5) 0.1360(3) 0.0260(1) Uani 1 1 d U . .
C28 C 0.3720(2) 1.0340(6) 0.0700(2) 0.0410(1) Uani 1 1 d U . .
H28A H 0.3528 1.1433 0.0447 0.061 Uiso 1 1 calc R . .
H28B H 0.3469 0.9414 0.0338 0.061 Uiso 1 1 calc R . .
H28C H 0.4275 1.0280 0.0883 0.061 Uiso 1 1 calc R . .
C29 C 0.2830(3) 0.9510(6) 0.1080(3) 0.0410(1) Uani 1 1 d U . .
H29A H 0.2761 0.9084 0.1500 0.061 Uiso 1 1 calc R . .
H29B H 0.2754 0.8580 0.0723 0.061 Uiso 1 1 calc R . .
H29C H 0.2453 1.0408 0.0810 0.061 Uiso 1 1 calc R . .
C30 C 0.4180(2) 0.8640(5) 0.18500(2) 0.0410(3) Uani 1 1 d U . .
H30A H 0.4672 0.9144 0.2210 0.061 Uiso 1 1 calc R . .
H30B H 0.4257 0.7887 0.1500 0.061 Uiso 1 1 calc R . .
H30C H 0.3979 0.7979 0.2128 0.061 Uiso 1 1 calc R . .
O31 O 0.3630(2) 1.0470(5) 0.4070(2) 0.0540(2) Uani 1 1 d DU . .
H31 H 0.3301 0.9714 0.3963 0.081 Uiso 1 1 calc RD . .
O32 O 0.4060(2) 0.8380(5) 0.3640(2) 0.0520(1) Uani 1 1 d DU . .
C37 C 0.4220(3) 0.9840(6) 0.3960(3) 0.0550(8) Uani 1 1 d DU . .
C31 C 0.4830(3) 1.1060(8) 0.4170(3) 0.0370(6) Uani 1 1 d DU . .
C32 C 0.4970(3) 1.2490(6) 0.4610(2) 0.0200(0) Uani 1 1 d U . .
H32 H 0.4598 1.2869 0.4742 0.024 Uiso 1 1 calc R . .
C33 C 0.5640(2) 1.3380(6) 0.4870(2) 0.0170(1) Uani 1 1 d U . .
C34 C 0.6150(3) 1.2880(8) 0.4640(3) 0.0390(5) Uani 1 1 d U . .
H34 H 0.6615 1.3501 0.4816 0.046 Uiso 1 1 calc R . .
C35 C 0.6030(3) 1.1500(8) 0.4140(3) 0.0380(6) Uani 1 1 d DU . .
H35 H 0.6376 1.1243 0.3956 0.046 Uiso 1 1 calc R . .
C36 C 0.5340(3) 1.0490(8) 0.3940(3) 0.0380(6) Uani 1 1 d DU . .
H36 H 0.5252 0.9464 0.3662 0.046 Uiso 1 1 calc R . .
N4 N 0.5790(3) 1.5000(6) 0.5360(3) 0.0250(2) Uani 1 1 d DU . .
C38 C 0.5240(2) 1.5090(5) 0.5720(2) 0.0540(1) Uani 1 1 d U . .
H38A H 0.4720 1.5329 0.5319 0.082 Uiso 1 1 calc R . .
H38B H 0.5412 1.6001 0.6099 0.082 Uiso 1 1 calc R . .
H38C H 0.5252 1.4005 0.5962 0.082 Uiso 1 1 calc R . .
C39 C 0.5910(2) 1.6590(5) 0.4940(2) 0.0290(9) Uani 1 1 d DU . .
H39A H 0.6313 1.6328 0.4803 0.044 Uiso 1 1 calc R . .
H39B H 0.6071 1.7571 0.5284 0.044 Uiso 1 1 calc R . .
H39C H 0.5436 1.6849 0.4482 0.044 Uiso 1 1 calc R . .
C40 C 0.6490(2) 1.4720(6) 0.6120(2) 0.0390(2) Uani 1 1 d U . .
H40A H 0.6439 1.3657 0.6347 0.059 Uiso 1 1 calc R . .
H40B H 0.6548 1.5669 0.6463 0.059 Uiso 1 1 calc R . .
H40C H 0.6949 1.4657 0.6056 0.059 Uiso 1 1 calc R . .
O4W O 0.2403(6) 0.8470(4) 0.3761(1) 0.0450(9) Uani 1 1 d GU . .
H14W H 0.2457 0.7548 0.4024 0.068 Uiso 1 1 d GD . .
H24W H 0.1935 0.8531 0.3390 0.068 Uiso 1 1 d GD . .
O1W O -0.2400(8) 0.6880(5) -0.1719(9) 0.0450(1) Uani 1 1 d GU . .
H11W H -0.2512 0.5969 -0.1548 0.068 Uiso 1 1 d GD . .
H21W H -0.2819 0.7374 -0.2052 0.068 Uiso 1 1 d GD . .
O3W O 0.6871(9) 1.8230(6) 0.3549(9) 0.0450(4) Uani 1 1 d GU . .
H13W H 0.7237 1.7481 0.3699 0.068 Uiso 1 1 d GD . .
H23W H 0.6650 1.8324 0.3055 0.068 Uiso 1 1 d GD . .
O2W O 0.1940(2) 1.3440(6) 0.3020(107) 0.0450(1) Uani 1 1 d GU . .
H12W H 0.2389 1.3744 0.3388 0.068 Uiso 1 1 d GD . .
H22W H 0.1861 1.2377 0.3077 0.068 Uiso 1 1 d GD . .

loop_
_atom_site_aniso_label
_atom_site_aniso_U_11
_atom_site_aniso_U_22
_atom_site_aniso_U_33
_atom_site_aniso_U_23
_atom_site_aniso_U_13
_atom_site_aniso_U_12
I1 0.047(4) 0.046(3) 0.056(3) -0.005(3) 0.025(3) -0.005(3)
I2 0.050(4) 0.045(3) 0.069(4) 0.005(3) 0.032(3) 0.012(3)
I3 0.049(4) 0.046(3) 0.055(4) -0.006(3) 0.023(3) -0.007(3)
I4 0.049(4) 0.043(3) 0.070(4) -0.003(3) 0.033(3) -0.008(3)
O1 0.032(10) 0.026(10) 0.037(10) -0.006(7) 0.018(7) -0.013(7)
O2 0.057(14) 0.062(14) 0.068(14) -0.012(8) 0.030(9) -0.003(8)
C7 0.032(16) 0.031(16) 0.031(16) -0.001(8) 0.013(10) -0.002(8)
C1 0.036(17) 0.032(18) 0.036(17) 0.001(8) 0.016(10) -0.002(8)
C2 0.029(15) 0.026(15) 0.026(15) -0.001(8) 0.011(9) 0.002(8)
C3 0.025(14) 0.020(14) 0.021(14) -0.002(7) 0.008(9) -0.001(8)
C4 0.038(18) 0.037(18) 0.041(17) -0.001(8) 0.018(11) 0.000(8)
C5 0.042(18) 0.044(18) 0.045(18) -0.001(8) 0.023(11) 0.002(8)
C6 0.035(15) 0.030(15) 0.032(14) -0.005(8) 0.013(9) 0.000(8)
N1 0.040(16) 0.040(17) 0.044(16) -0.004(8) 0.020(10) -0.003(8)
C8 0.050(12) 0.054(13) 0.055(12) -0.014(8) 0.026(9) 0.000(8)
C9 0.033(10) 0.035(11) 0.031(10) 0.004(8) 0.011(7) -0.003(8)
C10 0.040(11) 0.028(11) 0.033(10) 0.000(7) 0.012(8) 0.002(8)
O11 0.053(14) 0.052(14) 0.059(13) 0.008(7) 0.031(9) 0.010(8)
O12 0.064(15) 0.058(16) 0.070(15) 0.009(8) 0.032(10) 0.006(8)
C17 0.033(14) 0.035(15) 0.032(14) -0.001(8) 0.015(9) 0.001(8)
C11 0.037(17) 0.028(17) 0.034(16) -0.002(8) 0.013(10) 0.001(8)
C12 0.040(17) 0.042(17) 0.043(16) -0.002(8) 0.018(10) -0.001(8)
C13 0.048(17) 0.043(17) 0.044(17) 0.000(8) 0.019(10) 0.000(8)
C14 0.041(17) 0.045(18) 0.046(17) 0.002(8) 0.022(10) -0.001(8)
C15 0.05(2) 0.05(2) 0.05(2) -0.001(8) 0.026(12) -0.003(8)
C16 0.041(19) 0.038(19) 0.036(18) 0.001(8) 0.017(11) 0.002(8)
N2 0.045(18) 0.046(19) 0.047(18) 0.001(8) 0.020(11) -0.002(8)
C18 0.039(12) 0.044(12) 0.042(12) 0.003(8) 0.022(8) 0.002(8)
C19 0.039(12) 0.044(12) 0.042(12) 0.003(8) 0.022(8) 0.002(8)
C20 0.039(12) 0.044(12) 0.042(12) 0.003(8) 0.022(8) 0.002(8)
O21 0.057(13) 0.050(14) 0.061(13) -0.003(8) 0.024(9) -0.004(8)
O22 0.042(12) 0.045(12) 0.057(12) -0.011(7) 0.021(8) -0.005(7)
C27 0.043(18) 0.040(19) 0.037(18) -0.002(8) 0.018(11) 0.005(8)
C21 0.025(15) 0.026(15) 0.027(15) 0.001(8) 0.011(9) -0.001(8)
C22 0.040(18) 0.039(18) 0.039(17) 0.002(8) 0.017(11) -0.001(8)
C23 0.035(16) 0.038(17) 0.036(16) -0.003(8) 0.017(10) 0.001(8)
C24 0.045(19) 0.04(2) 0.044(19) -0.002(8) 0.021(11) 0.001(8)
C25 0.044(18) 0.044(19) 0.049(18) -0.005(8) 0.025(11) 0.005(8)
C26 0.037(15) 0.035(16) 0.036(15) -0.002(8) 0.016(9) -0.004(8)
N3 0.025(13) 0.025(14) 0.029(13) -0.003(7) 0.014(8) -0.004(7)
C28 0.039(12) 0.044(12) 0.042(12) 0.003(8) 0.022(8) 0.002(8)
C29 0.039(12) 0.044(12) 0.042(12) 0.003(8) 0.022(8) 0.002(8)
C30 0.039(12) 0.044(12) 0.042(12) 0.003(8) 0.022(8) 0.002(8)
O31 0.053(14) 0.052(14) 0.060(14) -0.006(8) 0.030(9) -0.013(8)
O32 0.055(13) 0.042(13) 0.057(13) -0.010(7) 0.024(9) -0.004(7)
C37 0.06(2) 0.06(2) 0.052(19) -0.001(8) 0.025(11) 0.003(8)
C31 0.035(17) 0.032(18) 0.038(17) 0.003(8) 0.014(10) -0.001(8)
C32 0.019(12) 0.022(13) 0.020(12) -0.001(7) 0.010(8) 0.001(8)
C33 0.018(12) 0.017(12) 0.015(12) 0.000(7) 0.007(8) 0.000(7)
C34 0.033(16) 0.040(17) 0.043(17) -0.002(8) 0.019(10) 0.002(8)
C35 0.038(17) 0.036(18) 0.041(17) 0.001(8) 0.019(10) 0.006(8)
C36 0.041(18) 0.035(18) 0.037(18) 0.002(8) 0.017(11) -0.001(8)
N4 0.025(14) 0.026(15) 0.023(14) -0.001(7) 0.010(9) 0.002(7)
C38 0.053(13) 0.061(14) 0.055(13) -0.013(8) 0.031(9) -0.001(8)
C39 0.032(12) 0.024(12) 0.028(12) 0.001(7) 0.011(8) 0.001(8)
C40 0.038(14) 0.037(14) 0.038(13) 0.000(8) 0.013(9) 0.000(8)
O4W 0.042(11) 0.041(12) 0.047(11) 0.007(7) 0.017(8) -0.003(7)
O1W 0.042(11) 0.041(12) 0.047(11) 0.007(7) 0.017(8) -0.003(7)
O3W 0.042(11) 0.041(12) 0.047(11) 0.007(7) 0.017(8) -0.003(7)
O2W 0.042(11) 0.041(12) 0.047(11) 0.007(7) 0.017(8) -0.003(7)

loop_
_atom_type_symbol
_atom_type_description
_atom_type_scat_dispersion_real
_atom_type_scat_dispersion_imag
_atom_type_scat_source
C C 0.0033 0.0016 'International Tables Vol C Tables 4.2.6.8 and 6.1.1.4'
H H 0.0000 0.0000 'International Tables Vol C Tables 4.2.6.8 and 6.1.1.4'
N N 0.0061 0.0033 'International Tables Vol C Tables 4.2.6.8 and 6.1.1.4'
O O 0.0106 0.0060 'International Tables Vol C Tables 4.2.6.8 and 6.1.1.4'
I I -0.4742 1.8119 'International Tables Vol C Tables 4.2.6.8 and 6.1.1.4'

loop_
_geom_angle_atom_site_label_1
_geom_angle_atom_site_label_2
_geom_angle_atom_site_label_3
_geom_angle
_geom_angle_site_symmetry_1
_geom_angle_site_symmetry_3
C7 O1 H1 109.8 . .
O2 C7 O1 127.4(5) . .
O2 C7 C1 119.24(5) . .
O1 C7 C1 111.0(4) . .
C7 C1 C6 127.4(2) . .
C7 C1 C2 118.73(5) . .
C6 C1 C2 113.0(5) . .
C1 C2 C3 122.08(6) . .
C1 C2 H2 119.6 . .
C3 C2 H2 119.5 . .
C4 C3 C2 117.56(5) . .
C4 C3 N1 124.6(3) . .
C2 C3 N1 117.9(3) . .
C5 C4 C3 124.4(3) . .
C5 C4 H4 118.0 . .
C3 C4 H4 117.9 . .
C6 C5 C4 119.0(5) . .
C6 C5 H5 120.5 . .
C4 C5 H5 120.8 . .
C5 C6 C1 124.0(5) . .
C5 C6 H6 118.1 . .
C1 C6 H6 118.1 . .
C10 N1 C8 120.3(4) . .
C10 N1 C3 110.0(4) . .
C8 N1 C3 114.7(4) . .
C10 N1 C9 105.6(4) . .
C8 N1 C9 100.5(3) . .
C3 N1 C9 103.2(4) . .
N1 C8 H8A 109.4 . .
N1 C8 H8B 109.5 . .
H8A C8 H8B 109.5 . .
N1 C8 H8C 109.5 . .
H8A C8 H8C 109.5 . .
H8B C8 H8C 109.5 . .
N1 C9 H9A 109.4 . .
N1 C9 H9B 109.4 . .
H9A C9 H9B 109.5 . .
N1 C9 H9C 109.6 . .
H9A C9 H9C 109.5 . .
H9B C9 H9C 109.5 . .
N1 C10 H10A 109.6 . .
N1 C10 H10B 109.4 . .
H10A C10 H10B 109.5 . .
N1 C10 H10C 109.4 . .
H10A C10 H10C 109.5 . .
H10B C10 H10C 109.5 . .
C17 O11 H11 109.5 . .
O12 C17 O11 131.8(4) . .
O12 C17 C11 116.0(4) . .
O11 C17 C11 112.5(4) . .
C16 C11 C12 121.0(5) . .
C16 C11 C17 123.0(5) . .
C12 C11 C17 116.0(4) . .
C13 C12 C11 114.4(5) . .
C13 C12 H12 122.7 . .
C11 C12 H12 122.6 . .
C12 C13 C14 123.7(5) . .
C12 C13 N2 121.0(5) . .
C14 C13 N2 114.0(5) . .
C15 C14 C13 116.6(6) . .
C15 C14 H14 122.0 . .
C13 C14 H14 121.7 . .
C16 C15 C14 123.2(7) . .
C16 C15 H15 117.9 . .
C14 C15 H15 117.7 . .
C15 C16 C11 120.6(4) . .
C15 C16 H16 119.0 . .
C11 C16 H16 120.2 . .
C19 N2 C20 105.0(5) . .
C19 N2 C13 112.0(5) . .
C20 N2 C13 111.0(5) . .
C19 N2 C18 120(4) . .
C20 N2 C18 93.7(4) . .
C13 N2 C18 112.8(5) . .
N2 C18 H18A 109.3 . .
N2 C18 H18B 109.5 . .
H18A C18 H18B 109.5 . .
N2 C18 H18C 109.6 . .
H18A C18 H18C 109.5 . .
H18B C18 H18C 109.5 . .
N2 C19 H19A 109.6 . .
N2 C19 H19B 109.6 . .
H19A C19 H19B 109.5 . .
N2 C19 H19C 109.2 . .
H19A C19 H19C 109.5 . .
H19B C19 H19C 109.5 . .
N2 C20 H20A 109.4 . .
N2 C20 H20B 108.0 . .
H20A C20 H20B 109.5 . .
N2 C20 H20C 109.0 . .
H20A C20 H20C 111.0 . .
H20B C20 H20C 109.5 . .
C27 O21 H21 109.1 . .
O22 C27 O21 116.0(4) . .
O22 C27 C21 129.0(4) . .
O21 C27 C21 113.4(4) . .
C22 C21 C26 127.0(5) . .
C22 C21 C27 116.0(5) . .
C26 C21 C27 116.7(5) . .
C21 C22 C23 117.7(6) . .
C21 C22 H22 121.0 . .
C23 C22 H22 121.1 . .
C22 C23 C24 123.6(5) . .
C22 C23 N3 123.4(6) . .
C24 C23 N3 112.7(5) . .
C23 C24 C25 112.0(5) . .
C23 C24 H24 124.0 . .
C25 C24 H24 123.9 . .
C24 C25 C26 121.0(5) . .
C24 C25 H25 119.2 . .
C26 C25 H25 119.4 . .
C21 C26 C25 117.0(5) . .
C21 C26 H26 121.5 . .
C25 C26 H26 121.5 . .
C29 N3 C23 121.4(5) . .
C29 N3 C28 107.2(4) . .
C23 N3 C28 111.5(4) . .
C29 N3 C30 107.5(4) . .
C23 N3 C30 106.3(4) . .
C28 N3 C30 100.9(4) . .
N3 C28 H28A 109.4 . .
N3 C28 H28B 109.4 . .
H28A C28 H28B 109.5 . .
N3 C28 H28C 109.5 . .
H28A C28 H28C 109.5 . .
H28B C28 H28C 109.5 . .
N3 C29 H29A 109.4 . .
N3 C29 H29B 109.6 . .
H29A C29 H29B 109.5 . .
N3 C29 H29C 109.4 . .
H29A C29 H29C 109.5 . .
H29B C29 H29C 109.5 . .
N3 C30 H30A 109.5 . .
N3 C30 H30B 109.5 . .
H30A C30 H30B 109.5 . .
N3 C30 H30C 109.4 . .
H30A C30 H30C 109.5 . .
H30B C30 H30C 109.5 . .
C37 O31 H31 109.4 . .
O32 C37 O31 112.0(4) . .
O32 C37 C31 135.7(6) . .
O31 C37 C31 112.1(4) . .
C32 C31 C36 122.0(6) . .
C32 C31 C37 128.0(6) . .
C36 C31 C37 110.0(5) . .
C31 C32 C33 121.0(4) . .
C31 C32 H32 119.4 . .
C33 C32 H32 119.4 . .
C34 C33 C32 118.3(5) . .
C34 C33 N4 120.3(5) . .
C32 C33 N4 121.0(4) . .
C33 C34 C35 124.0(5) . .
C33 C34 H34 118.2 . .
C35 C34 H34 117.8 . .
C34 C35 C36 115.3(6) . .
C34 C35 H35 122.2 . .
C36 C35 H35 122.0 . .
C35 C36 C31 118.0(6) . .
C35 C36 H36 120.9 . .
C31 C36 H36 120.8 . .
C38 N4 C39 121.0(3) . .
C38 N4 C33 111.2(4) . .
C39 N4 C33 110.0(3) . .
C38 N4 C40 93.0(3) . .
C39 N4 C40 110.0(4) . .
C33 N4 C40 109.0(4) . .
N4 C38 H38A 109.6 . .
N4 C38 H38B 109.4 . .
H38A C38 H38B 109.5 . .
N4 C38 H38C 109.4 . .
H38A C38 H38C 109.5 . .
H38B C38 H38C 109.5 . .
N4 C39 H39A 109.4 . .
N4 C39 H39B 109.4 . .
H39A C39 H39B 109.5 . .
N4 C39 H39C 109.6 . .
H39A C39 H39C 109.5 . .
H39B C39 H39C 109.5 . .
N4 C40 H40A 109.4 . .
N4 C40 H40B 109.3 . .
H40A C40 H40B 109.5 . .
N4 C40 H40C 109.6 . .
H40A C40 H40C 109.5 . .
H40B C40 H40C 109.5 . .
H14W O4W H24W 109.5 . .
H11W O1W H21W 109.5 . .
H13W O3W H23W 109.6 . .
H12W O2W H22W 109.4 . .

loop_
_geom_bond_atom_site_label_1
_geom_bond_atom_site_label_2
_geom_bond_distance
_geom_bond_site_symmetry_2
O1 C7 1.309(5) .
O1 H1 0.8200 .
O2 C7 1.1973(7) .
C7 C1 1.5662(9) .
C1 C6 1.400(6) .
C1 C2 1.4575(8) .
C2 C3 1.3698(9) .
C2 H2 0.9500 .
C3 C4 1.3031(9) .
C3 N1 1.492(5) .
C4 C5 1.370(4) .
C4 H4 0.9300 .
C5 C6 1.320(2) .
C5 H5 0.9300 .
C6 H6 0.9300 .
N1 C10 1.440(6) .
N1 C8 1.452(7) .
N1 C9 1.646(6) .
C8 H8A 0.9600 .
C8 H8B 0.9700 .
C8 H8C 0.9600 .
C9 H9A 0.9600 .
C9 H9B 0.9600 .
C9 H9C 0.9600 .
C10 H10A 0.9600 .
C10 H10B 0.9600 .
C10 H10C 0.9600 .
O11 C17 1.318(4) .
O11 H11 0.8200 .
O12 C17 1.177(6) .
C17 C11 1.530(7) .
C11 C16 1.450(5) .
C11 C12 1.440(7) .
C12 C13 1.429(9) .
C12 H12 0.9300 .
C13 C14 1.441(9) .
C13 N2 1.490(7) .
C14 C15 1.402(7) .
C14 H14 0.9300 .
C15 C16 1.320(7) .
C15 H15 0.9300 .
C16 H16 0.9300 .
N2 C19 1.530(7) .
N2 C20 1.463(8) .
N2 C18 1.452(7) .
C18 H18A 0.9600 .
C18 H18B 0.9600 .
C18 H18C 0.9600 .
C19 H19A 0.9600 .
C19 H19B 0.9600 .
C19 H19C 0.9700 .
C20 H20A 0.9600 .
C20 H20B 0.9700 .
C20 H20C 0.9600 .
O21 C27 1.352(5) .
O21 H21 0.8200 .
O22 C27 1.242(5) .
C27 C21 1.420(6) .
C21 C22 1.272(8) .
C21 C26 1.383(9) .
C22 C23 1.399(9) .
C22 H22 0.9300 .
C23 C24 1.471(9) .
C23 N3 1.515(7) .
C24 C25 1.45(5) .
C24 H24 0.9300 .
C25 C26 1.420(4) .
C25 H25 0.9300 .
C26 H26 0.9300 .
N3 C29 1.375(9) .
N3 C28 1.464(7) .
N3 C30 1.625(6) .
C28 H28A 0.9600 .
C28 H28B 0.9600 .
C28 H28C 0.9700 .
C29 H29A 0.9600 .
C29 H29B 0.9600 .
C29 H29C 0.9600 .
C30 H30A 0.9600 .
C30 H30B 0.9600 .
C30 H30C 0.9600 .
O31 C37 1.360(8) .
O31 H31 0.8200 .
O32 C37 1.248(11) .
C37 C31 1.420(7) .
C31 C32 1.350(6) .
C31 C36 1.340(6) .
C32 C33 1.343(7) .
C32 H32 0.9300 .
C33 C34 1.332(8) .
C33 N4 1.517(6) .
C34 C35 1.389(8) .
C34 H34 0.9300 .
C35 C36 1.440(6) .
C35 H35 0.9300 .
C36 H36 0.9300 .
N4 C38 1.550(5) .
N4 C39 1.550(5) .
N4 C40 1.480(7) .
C38 H38A 0.9600 .
C38 H38B 0.9600 .
C38 H38C 0.9600 .
C39 H39A 0.9700 .
C39 H39B 0.9600 .
C39 H39C 0.9600 .
C40 H40A 0.9600 .
C40 H40B 0.9600 .
C40 H40C 0.9600 .
O4W H14W 0.8542 .
O4W H24W 0.8555 .
O1W H11W 0.8545 .
O1W H21W 0.8534 .
O3W H13W 0.8541 .
O3W H23W 0.8551 .
O2W H12W 0.8544 .
O2W H22W 0.8543 .

loop_
_geom_torsion_atom_site_label_1
_geom_torsion_atom_site_label_2
_geom_torsion_atom_site_label_3
_geom_torsion_atom_site_label_4
_geom_torsion
_geom_torsion_site_symmetry_1
_geom_torsion_site_symmetry_2
_geom_torsion_site_symmetry_3
_geom_torsion_site_symmetry_4
O2 C7 C1 C6 -179.7(3) . . . .
O1 C7 C1 C6 15.7(5) . . . .
O2 C7 C1 C2 -10.01(7) . . . .
O1 C7 C1 C2 -174.7(4) . . . .
C7 C1 C2 C3 -176.57(5) . . . .
C6 C1 C2 C3 -5.5(2) . . . .
C1 C2 C3 C4 0.35(8) . . . .
C1 C2 C3 N1 -178.5(2) . . . .
C2 C3 C4 C5 5.4(3) . . . .
N1 C3 C4 C5 -175.8(4) . . . .
C3 C4 C5 C6 -5.3(6) . . . .
C4 C5 C6 C1 -0.8(8) . . . .
C7 C1 C6 C5 175.8(4) . . . .
C2 C1 C6 C5 5.7(6) . . . .
C4 C3 N1 C10 60.0(4) . . . .
C2 C3 N1 C10 -121.2(3) . . . .
C4 C3 N1 C8 -160.7(3) . . . .
C2 C3 N1 C8 18.1(5) . . . .
C4 C3 N1 C9 -52.3(4) . . . .
C2 C3 N1 C9 126.5(2) . . . .
O12 C17 C11 C16 8.4(7) . . . .
O11 C17 C11 C16 -173.9(5) . . . .
O12 C17 C11 C12 -175.5(5) . . . .
O11 C17 C11 C12 2.2(7) . . . .
C16 C11 C12 C13 4.8(7) . . . .
C17 C11 C12 C13 -171.4(5) . . . .
C11 C12 C13 C14 -7.3(8) . . . .
C11 C12 C13 N2 -174.8(5) . . . .
C12 C13 C14 C15 3.5(8) . . . .
N2 C13 C14 C15 171.7(5) . . . .
C13 C14 C15 C16 3.5(7) . . . .
C14 C15 C16 C11 -6.0(7) . . . .
C12 C11 C16 C15 1.5(7) . . . .
C17 C11 C16 C15 177.5(5) . . . .
C12 C13 N2 C19 118.5(6) . . . .
C14 C13 N2 C19 -50.1(7) . . . .
C12 C13 N2 C20 -124.5(6) . . . .
C14 C13 N2 C20 66.9(7) . . . .
C12 C13 N2 C18 -21.0(7) . . . .
C14 C13 N2 C18 170.4(4) . . . .
O22 C27 C21 C22 -14.0(8) . . . .
O21 C27 C21 C22 -178.9(5) . . . .
O22 C27 C21 C26 173.6(5) . . . .
O21 C27 C21 C26 8.6(7) . . . .
C26 C21 C22 C23 -4.3(9) . . . .
C27 C21 C22 C23 -175.9(5) . . . .
C21 C22 C23 C24 -6.3(9) . . . .
C21 C22 C23 N3 -179.0(5) . . . .
C22 C23 C24 C25 10.9(8) . . . .
N3 C23 C24 C25 -175.8(4) . . . .
C23 C24 C25 C26 -5.9(7) . . . .
C22 C21 C26 C25 8.9(9) . . . .
C27 C21 C26 C25 -179.5(5) . . . .
C24 C25 C26 C21 -2.9(8) . . . .
C22 C23 N3 C29 -171.9(5) . . . .
C24 C23 N3 C29 14.7(7) . . . .
C22 C23 N3 C28 -44.1(7) . . . .
C24 C23 N3 C28 143.0(4) . . . .
C22 C23 N3 C30 65.0(6) . . . .
C24 C23 N3 C30 -108.4(5) . . . .
O32 C37 C31 C32 -170.2(6) . . . .
O31 C37 C31 C32 17.0(8) . . . .
O32 C37 C31 C36 2.4(9) . . . .
O31 C37 C31 C36 -170.5(4) . . . .
C36 C31 C32 C33 -2.9(8) . . . .
C37 C31 C32 C33 168.8(5) . . . .
C31 C32 C33 C34 4.3(7) . . . .
C31 C32 C33 N4 179.5(4) . . . .
C32 C33 C34 C35 0.6(8) . . . .
N4 C33 C34 C35 -174.6(5) . . . .
C33 C34 C35 C36 -6.4(8) . . . .
C34 C35 C36 C31 7.6(8) . . . .
C32 C31 C36 C35 -3.3(8) . . . .
C37 C31 C36 C35 -176.4(5) . . . .
C34 C33 N4 C38 -166.3(4) . . . .
C32 C33 N4 C38 18.6(6) . . . .
C34 C33 N4 C39 56.1(6) . . . .
C32 C33 N4 C39 -118.9(5) . . . .
C34 C33 N4 C40 -65.1(6) . . . .
C32 C33 N4 C40 119.9(5) . . . .
